data_7718527
loop_
_publ_author_name
'Ma, Chong'
'Xia, Yihao'
'Ding, Xue'
'Qin, Lei'
'Zheng, Zhiping'

_publ_section_title
;
 Hydrogen production via aqueous-phase reforming of methanol catalyzed by
 ruthenium(ii) complexes with Schiff-base pincer ligands
;
_journal_issue 19
_journal_name_full 'Dalton Transactions'
_journal_page_first 7785
_journal_page_last 7792
_journal_paper_doi 10.1039/D5DT00387C
_journal_volume 54
_journal_year 2025
_chemical_formula_moiety 'C43 H42 Cl2 N3 P Ru, 2(C H4 O)'
_chemical_formula_sum 'C45 H50 Cl2 N3 O2 P Ru'
_chemical_formula_weight 867.82
_space_group_crystal_system monoclinic
_space_group_IT_number 14
_space_group_name_Hall '-P 2ybc'
_space_group_name_H-M_alt 'P 1 21/c 1'
_atom_sites_solution_hydrogens geom
_atom_sites_solution_primary iterative
_audit_creation_date 2024-01-25
_audit_creation_method
;
Olex2 1.5
(compiled 2023.08.24 svn.re1ec1418 for OlexSys, GUI svn.r6817)
;
_audit_update_record
;
2024-01-25 deposited with the CCDC.	2025-04-10 downloaded from the CCDC.
;
_cell_angle_alpha 90
_cell_angle_beta 109.756(2)
_cell_angle_gamma 90
_cell_formula_units_Z 4
_cell_length_a 20.9459(13)
_cell_length_b 14.1401(9)
_cell_length_c 14.5156(9)
_cell_measurement_reflns_used 9974
_cell_measurement_temperature 100.01
_cell_measurement_theta_max 27.60
_cell_measurement_theta_min 2.52
_cell_volume 4046.1(4)
_computing_cell_refinement 'SAINT V8.38A (Bruker, 2018)'
_computing_data_reduction 'SAINT V8.38A (Bruker, 2018)'
_computing_molecular_graphics 'Olex2 1.5 (Dolomanov et al., 2009)'
_computing_publication_material 'Olex2 1.5 (Dolomanov et al., 2009)'
_computing_structure_refinement 'SHELXL 2018/3 (Sheldrick, 2015)'
_computing_structure_solution 'olex2.solve 1.5 (Bourhis et al., 2015)'
_diffrn_ambient_temperature 100.01
_diffrn_measured_fraction_theta_full 0.999
_diffrn_measured_fraction_theta_max 0.999
_diffrn_measurement_device_type 'Bruker APEX-II CCD'
_diffrn_measurement_method '\f and \w scans'
_diffrn_radiation_type MoK\a
_diffrn_radiation_wavelength 0.71073
_diffrn_reflns_av_R_equivalents 0.0699
_diffrn_reflns_av_unetI/netI 0.0262
_diffrn_reflns_Laue_measured_fraction_full 0.999
_diffrn_reflns_Laue_measured_fraction_max 0.999
_diffrn_reflns_limit_h_max 24
_diffrn_reflns_limit_h_min -24
_diffrn_reflns_limit_k_max 16
_diffrn_reflns_limit_k_min -16
_diffrn_reflns_limit_l_max 17
_diffrn_reflns_limit_l_min -17
_diffrn_reflns_number 105981
_diffrn_reflns_point_group_measured_fraction_full 0.999
_diffrn_reflns_point_group_measured_fraction_max 0.999
_diffrn_reflns_theta_full 25.009
_diffrn_reflns_theta_max 25.009
_diffrn_reflns_theta_min 2.519
_diffrn_source_current 1.4
_diffrn_source_power 0.07
_diffrn_source_voltage 50.0
_diffrn_standards_number 0
_exptl_absorpt_coefficient_mu 0.601
_exptl_absorpt_correction_T_max 0.7456
_exptl_absorpt_correction_T_min 0.6326
_exptl_absorpt_correction_type multi-scan
_exptl_absorpt_process_details
;
SADABS-2016/2 (Bruker,2016/2) was used for absorption correction.
wR2(int) was 0.1107 before and 0.0797 after correction.
The Ratio of minimum to maximum transmission is 0.8484.
The \l/2 correction factor is Not present.
;
_exptl_crystal_colour red
_exptl_crystal_colour_primary red
_exptl_crystal_density_diffrn 1.425
_exptl_crystal_description block
_exptl_crystal_F_000 1800
_exptl_crystal_size_max 0.217
_exptl_crystal_size_mid 0.191
_exptl_crystal_size_min 0.065
_refine_diff_density_max 2.804
_refine_diff_density_min -1.021
_refine_diff_density_rms 0.095
_refine_ls_extinction_method none
_refine_ls_goodness_of_fit_ref 1.124
_refine_ls_hydrogen_treatment constr
_refine_ls_matrix_type full
_refine_ls_number_parameters 497
_refine_ls_number_reflns 7115
_refine_ls_number_restraints 0
_refine_ls_restrained_S_all 1.124
_refine_ls_R_factor_all 0.0500
_refine_ls_R_factor_gt 0.0452
_refine_ls_shift/su_max 0.001
_refine_ls_shift/su_mean 0.000
_refine_ls_structure_factor_coef Fsqd
_refine_ls_weighting_details 'w=1/[\s^2^(Fo^2^)+(0.0191P)^2^+21.0780P] where P=(Fo^2^+2Fc^2^)/3'
_refine_ls_weighting_scheme calc
_refine_ls_wR_factor_gt 0.1028
_refine_ls_wR_factor_ref 0.1062
_reflns_Friedel_coverage 0.000
_reflns_number_gt 6502
_reflns_number_total 7115
_reflns_threshold_expression 'I > 2\s(I)'
_cod_data_source_file d5dt00387c2.cif
_cod_data_source_block 2
_cod_depositor_comments 'Adding full bibliography for 7718527--7718528.cif.'
_cod_database_code 7718527
_shelx_shelxl_version_number 2018/3
_shelx_space_group_comment
;
The symmetry employed for this shelxl refinement is uniquely defined
by the following loop, which should always be used as a source of
symmetry information in preference to the above space-group names.
They are only intended as comments.
;
_shelx_estimated_absorpt_t_max 0.962
_shelx_estimated_absorpt_t_min 0.881
_olex2_refinement_description
;
1. Fixed Uiso
 At 1.2 times of:
  All C(H) groups
 At 1.5 times of:
  All C(H,H,H) groups, All O(H) groups
2.a Aromatic/amide H refined with riding coordinates:
 C16(H16), C20(H20), C23(H23), C5(H5), C1(H1), C2(H2), C6(H6), C13(H13),
 C10(H10), C43(H43), C42(H42), C41(H41), C40(H40), C39(H39), C27(H27), C28(H28),
  C29(H29), C30(H30), C31(H31), C37(H37), C36(H36), C35(H35), C34(H34), C33(H33)
2.b Idealised Me refined as rotating group:
 C22(H22A,H22B,H22C), C25(H25A,H25B,H25C), C19(H19A,H19B,H19C), C15(H15A,H15B,
 H15C), C12(H12A,H12B,H12C), C9(H9A,H9B,H9C), C2S(H2SA,H2SB,H2SC), C1S(H1SA,
 H1SB,H1SC)
2.c Idealised tetrahedral OH refined as rotating group:
 O1(H1A), O2(H2A)
;
_olex2_submission_special_instructions 'No special instructions were received'

loop_
_space_group_symop_operation_xyz
'x, y, z'
'-x, y+1/2, -z+1/2'
'-x, -y, -z'
'x, -y-1/2, z-1/2'

loop_
_atom_site_label
_atom_site_type_symbol
_atom_site_fract_x
_atom_site_fract_y
_atom_site_fract_z
_atom_site_U_iso_or_equiv
_atom_site_adp_type
_atom_site_occupancy
_atom_site_site_symmetry_order
_atom_site_calc_flag
_atom_site_refinement_flags_posn
_atom_site_refinement_flags_adp
_atom_site_refinement_flags_occupancy
_atom_site_disorder_assembly
_atom_site_disorder_group
Ru1 Ru 0.73104(2) 0.55912(2) 0.40857(2) 0.01067(9) Uani 1 1 d . . . . .
Cl1 Cl 0.65763(5) 0.63607(7) 0.48127(7) 0.0172(2) Uani 1 1 d . . . . .
Cl2 Cl 0.79935(5) 0.49985(6) 0.31781(7) 0.0160(2) Uani 1 1 d . . . . .
P1 P 0.80638(5) 0.48931(7) 0.55607(7) 0.0126(2) Uani 1 1 d . . . . .
O1 O 0.52530(19) 0.8993(3) 0.3821(3) 0.0471(9) Uani 1 1 d . . . . .
H1A H 0.516716 0.841205 0.381092 0.071 Uiso 1 1 calc R U . . .
O2 O 0.51385(17) 0.7101(3) 0.3788(3) 0.0476(10) Uani 1 1 d . . . . .
H2A H 0.553424 0.688606 0.393517 0.071 Uiso 1 1 calc R U . . .
N1 N 0.66901(16) 0.6122(2) 0.2832(2) 0.0124(6) Uani 1 1 d . . . . .
N2 N 0.77438(16) 0.7018(2) 0.4036(2) 0.0131(6) Uani 1 1 d . . . . .
N3 N 0.65892(16) 0.4511(2) 0.3568(2) 0.0128(6) Uani 1 1 d . . . . .
C4 C 0.67932(19) 0.7006(3) 0.2557(3) 0.0135(8) Uani 1 1 d . . . . .
C16 C 0.73880(19) 0.7456(3) 0.3242(3) 0.0154(8) Uani 1 1 d . . . . .
H16 H 0.751722 0.807080 0.310905 0.018 Uiso 1 1 calc R U . . .
C17 C 0.83213(19) 0.7591(3) 0.4630(3) 0.0150(8) Uani 1 1 d . . . . .
C18 C 0.8262(2) 0.8155(3) 0.5392(3) 0.0170(8) Uani 1 1 d . . . . .
C20 C 0.8812(2) 0.8731(3) 0.5901(3) 0.0201(9) Uani 1 1 d . . . . .
H20 H 0.877660 0.911755 0.641723 0.024 Uiso 1 1 calc R U . . .
C21 C 0.9406(2) 0.8760(3) 0.5679(3) 0.0212(9) Uani 1 1 d . . . . .
C22 C 1.0003(2) 0.9354(3) 0.6265(3) 0.0304(10) Uani 1 1 d . . . . .
H22A H 1.030694 0.897439 0.679800 0.046 Uiso 1 1 calc R U . . .
H22B H 0.984036 0.989999 0.653881 0.046 Uiso 1 1 calc R U . . .
H22C H 1.024823 0.957531 0.583852 0.046 Uiso 1 1 calc R U . . .
C23 C 0.9442(2) 0.8202(3) 0.4907(3) 0.0197(8) Uani 1 1 d . . . . .
H23 H 0.984351 0.821855 0.474031 0.024 Uiso 1 1 calc R U . . .
C24 C 0.8907(2) 0.7618(3) 0.4369(3) 0.0175(8) Uani 1 1 d . . . . .
C25 C 0.8964(2) 0.7067(3) 0.3513(3) 0.0231(9) Uani 1 1 d . . . . .
H25A H 0.876695 0.643701 0.350289 0.035 Uiso 1 1 calc R U . . .
H25B H 0.944272 0.700621 0.357594 0.035 Uiso 1 1 calc R U . . .
H25C H 0.871878 0.739991 0.290375 0.035 Uiso 1 1 calc R U . . .
C19 C 0.7633(2) 0.8172(3) 0.5673(3) 0.0234(9) Uani 1 1 d . . . . .
H19A H 0.757573 0.755603 0.594625 0.035 Uiso 1 1 calc R U . . .
H19B H 0.723688 0.830343 0.509277 0.035 Uiso 1 1 calc R U . . .
H19C H 0.767616 0.866559 0.616442 0.035 Uiso 1 1 calc R U . . .
C5 C 0.6358(2) 0.7399(3) 0.1699(3) 0.0187(8) Uani 1 1 d . . . . .
H5 H 0.643266 0.802138 0.150898 0.022 Uiso 1 1 calc R U . . .
C1 C 0.5814(2) 0.6870(3) 0.1124(3) 0.0211(9) Uani 1 1 d . . . . .
H1 H 0.551016 0.713156 0.053633 0.025 Uiso 1 1 calc R U . . .
C2 C 0.5711(2) 0.5962(3) 0.1400(3) 0.0185(8) Uani 1 1 d . . . . .
H2 H 0.534381 0.558879 0.100192 0.022 Uiso 1 1 calc R U . . .
C3 C 0.61617(19) 0.5607(3) 0.2282(3) 0.0143(8) Uani 1 1 d . . . . .
C6 C 0.61260(19) 0.4699(3) 0.2727(3) 0.0145(8) Uani 1 1 d . . . . .
H6 H 0.577797 0.425681 0.241737 0.017 Uiso 1 1 calc R U . . .
C7 C 0.65011(18) 0.3604(3) 0.3989(3) 0.0131(7) Uani 1 1 d . . . . .
C14 C 0.68217(19) 0.2802(3) 0.3785(3) 0.0134(7) Uani 1 1 d . . . . .
C15 C 0.7154(2) 0.2809(3) 0.3006(3) 0.0177(8) Uani 1 1 d . . . . .
H15A H 0.745273 0.225823 0.309258 0.027 Uiso 1 1 calc R U . . .
H15B H 0.742068 0.338904 0.306419 0.027 Uiso 1 1 calc R U . . .
H15C H 0.680333 0.278385 0.235685 0.027 Uiso 1 1 calc R U . . .
C13 C 0.6780(2) 0.1959(3) 0.4261(3) 0.0170(8) Uani 1 1 d . . . . .
H13 H 0.700882 0.141580 0.414390 0.020 Uiso 1 1 calc R U . . .
C11 C 0.6415(2) 0.1886(3) 0.4903(3) 0.0183(8) Uani 1 1 d . . . . .
C12 C 0.6404(2) 0.0975(3) 0.5438(3) 0.0253(9) Uani 1 1 d . . . . .
H12A H 0.639028 0.043831 0.500518 0.038 Uiso 1 1 calc R U . . .
H12B H 0.600073 0.096233 0.563678 0.038 Uiso 1 1 calc R U . . .
H12C H 0.681224 0.093407 0.601963 0.038 Uiso 1 1 calc R U . . .
C10 C 0.6052(2) 0.2673(3) 0.5011(3) 0.0180(8) Uani 1 1 d . . . . .
H10 H 0.577608 0.262628 0.541171 0.022 Uiso 1 1 calc R U . . .
C8 C 0.60772(19) 0.3532(3) 0.4552(3) 0.0146(8) Uani 1 1 d . . . . .
C9 C 0.5602(2) 0.4318(3) 0.4619(3) 0.0203(8) Uani 1 1 d . . . . .
H9A H 0.518566 0.429145 0.404692 0.030 Uiso 1 1 calc R U . . .
H9B H 0.582367 0.493065 0.463566 0.030 Uiso 1 1 calc R U . . .
H9C H 0.548863 0.423824 0.521622 0.030 Uiso 1 1 calc R U . . .
C38 C 0.82163(19) 0.3601(3) 0.5579(3) 0.0151(8) Uani 1 1 d . . . . .
C43 C 0.8103(2) 0.3011(3) 0.6281(3) 0.0189(8) Uani 1 1 d . . . . .
H43 H 0.793075 0.327054 0.675397 0.023 Uiso 1 1 calc R U . . .
C42 C 0.8240(2) 0.2045(3) 0.6295(3) 0.0240(9) Uani 1 1 d . . . . .
H42 H 0.815335 0.165036 0.676888 0.029 Uiso 1 1 calc R U . . .
C41 C 0.8502(2) 0.1658(3) 0.5621(3) 0.0251(9) Uani 1 1 d . . . . .
H41 H 0.860342 0.100251 0.564033 0.030 Uiso 1 1 calc R U . . .
C40 C 0.8614(2) 0.2235(3) 0.4919(3) 0.0228(9) Uani 1 1 d . . . . .
H40 H 0.879181 0.197138 0.445443 0.027 Uiso 1 1 calc R U . . .
C39 C 0.8469(2) 0.3201(3) 0.4889(3) 0.0185(8) Uani 1 1 d . . . . .
H39 H 0.854100 0.358748 0.439790 0.022 Uiso 1 1 calc R U . . .
C26 C 0.8938(2) 0.5364(3) 0.5992(3) 0.0163(8) Uani 1 1 d . . . . .
C27 C 0.9496(2) 0.4892(3) 0.5901(3) 0.0210(9) Uani 1 1 d . . . . .
H27 H 0.943612 0.428851 0.559608 0.025 Uiso 1 1 calc R U . . .
C28 C 1.0138(2) 0.5291(3) 0.6249(3) 0.0259(9) Uani 1 1 d . . . . .
H28 H 1.051382 0.495834 0.617994 0.031 Uiso 1 1 calc R U . . .
C29 C 1.0236(2) 0.6169(3) 0.6695(3) 0.0237(9) Uani 1 1 d . . . . .
H29 H 1.067689 0.643985 0.693139 0.028 Uiso 1 1 calc R U . . .
C30 C 0.9692(2) 0.6648(3) 0.6796(3) 0.0219(9) Uani 1 1 d . . . . .
H30 H 0.975861 0.724593 0.711302 0.026 Uiso 1 1 calc R U . . .
C31 C 0.9043(2) 0.6261(3) 0.6436(3) 0.0185(8) Uani 1 1 d . . . . .
H31 H 0.866824 0.660654 0.648971 0.022 Uiso 1 1 calc R U . . .
C32 C 0.7829(2) 0.5012(3) 0.6672(3) 0.0150(8) Uani 1 1 d . . . . .
C37 C 0.8310(2) 0.5144(3) 0.7609(3) 0.0170(8) Uani 1 1 d . . . . .
H37 H 0.877529 0.521815 0.768092 0.020 Uiso 1 1 calc R U . . .
C36 C 0.8112(2) 0.5168(3) 0.8426(3) 0.0204(9) Uani 1 1 d . . . . .
H36 H 0.844158 0.525473 0.905734 0.025 Uiso 1 1 calc R U . . .
C35 C 0.7436(2) 0.5065(3) 0.8326(3) 0.0216(9) Uani 1 1 d . . . . .
H35 H 0.730012 0.509862 0.888670 0.026 Uiso 1 1 calc R U . . .
C34 C 0.6953(2) 0.4914(3) 0.7411(3) 0.0221(9) Uani 1 1 d . . . . .
H34 H 0.649004 0.482951 0.734525 0.027 Uiso 1 1 calc R U . . .
C33 C 0.7154(2) 0.4886(3) 0.6590(3) 0.0177(8) Uani 1 1 d . . . . .
H33 H 0.682398 0.477947 0.596303 0.021 Uiso 1 1 calc R U . . .
C2S C 0.5758(3) 0.9147(5) 0.3409(5) 0.0545(15) Uani 1 1 d . . . . .
H2SA H 0.584453 0.982740 0.339489 0.082 Uiso 1 1 calc R U . . .
H2SB H 0.560855 0.889726 0.273960 0.082 Uiso 1 1 calc R U . . .
H2SC H 0.617564 0.882527 0.380198 0.082 Uiso 1 1 calc R U . . .
C1S C 0.4732(3) 0.6713(4) 0.2898(4) 0.0410(13) Uani 1 1 d . . . . .
H1SA H 0.425526 0.674475 0.285227 0.062 Uiso 1 1 calc R U . . .
H1SB H 0.486125 0.605177 0.286059 0.062 Uiso 1 1 calc R U . . .
H1SC H 0.479583 0.707074 0.235718 0.062 Uiso 1 1 calc R U . . .

loop_
_atom_site_aniso_label
_atom_site_aniso_U_11
_atom_site_aniso_U_22
_atom_site_aniso_U_33
_atom_site_aniso_U_23
_atom_site_aniso_U_13
_atom_site_aniso_U_12
Ru1 0.01417(16) 0.00893(15) 0.00918(15) 0.00030(11) 0.00430(11) 0.00048(11)
Cl1 0.0204(5) 0.0150(5) 0.0191(4) -0.0027(4) 0.0105(4) 0.0007(4)
Cl2 0.0191(5) 0.0140(4) 0.0180(4) -0.0020(3) 0.0103(4) -0.0008(4)
P1 0.0153(5) 0.0118(5) 0.0105(4) 0.0008(4) 0.0040(4) 0.0010(4)
O1 0.037(2) 0.053(2) 0.050(2) 0.009(2) 0.0129(18) 0.0101(19)
O2 0.0249(18) 0.076(3) 0.038(2) -0.0133(19) 0.0059(16) 0.0110(18)
N1 0.0166(16) 0.0108(15) 0.0123(15) -0.0006(12) 0.0079(13) 0.0008(13)
N2 0.0181(16) 0.0095(15) 0.0150(16) -0.0001(12) 0.0097(13) 0.0002(13)
N3 0.0173(16) 0.0111(15) 0.0127(15) -0.0004(12) 0.0085(13) 0.0015(13)
C4 0.0190(19) 0.0102(18) 0.0144(18) 0.0032(14) 0.0096(15) 0.0031(15)
C16 0.019(2) 0.0113(18) 0.0161(18) 0.0013(15) 0.0067(16) 0.0005(15)
C17 0.0155(19) 0.0110(18) 0.0151(18) 0.0024(15) 0.0009(15) -0.0001(15)
C18 0.022(2) 0.0136(19) 0.0165(19) 0.0047(15) 0.0075(16) 0.0001(16)
C20 0.030(2) 0.015(2) 0.0134(18) 0.0003(16) 0.0049(17) -0.0022(17)
C21 0.021(2) 0.019(2) 0.019(2) 0.0045(17) 0.0013(17) -0.0044(17)
C22 0.030(2) 0.033(3) 0.025(2) -0.006(2) 0.0049(19) -0.012(2)
C23 0.018(2) 0.020(2) 0.021(2) 0.0037(17) 0.0061(16) -0.0017(16)
C24 0.021(2) 0.0124(19) 0.0183(19) 0.0048(16) 0.0050(16) 0.0019(16)
C25 0.021(2) 0.021(2) 0.030(2) -0.0023(18) 0.0128(18) -0.0039(17)
C19 0.030(2) 0.021(2) 0.022(2) -0.0073(17) 0.0125(18) -0.0041(18)
C5 0.026(2) 0.017(2) 0.0148(19) 0.0064(16) 0.0087(16) 0.0027(17)
C1 0.022(2) 0.026(2) 0.0145(19) 0.0074(17) 0.0055(16) 0.0081(18)
C2 0.020(2) 0.021(2) 0.0138(19) -0.0016(16) 0.0042(16) 0.0022(16)
C3 0.0175(19) 0.0159(19) 0.0113(17) 0.0007(15) 0.0071(15) 0.0034(16)
C6 0.0143(19) 0.0138(19) 0.0159(18) -0.0039(15) 0.0059(15) -0.0011(15)
C7 0.0142(18) 0.0115(18) 0.0114(17) 0.0008(14) 0.0014(14) -0.0022(15)
C14 0.0151(18) 0.0126(19) 0.0124(17) -0.0020(14) 0.0045(15) -0.0010(15)
C15 0.023(2) 0.0141(19) 0.0169(19) -0.0030(15) 0.0084(16) 0.0020(16)
C13 0.023(2) 0.0087(18) 0.0178(19) -0.0021(15) 0.0046(16) 0.0008(15)
C11 0.027(2) 0.0103(19) 0.0161(19) 0.0004(15) 0.0052(16) -0.0072(16)
C12 0.040(3) 0.016(2) 0.023(2) 0.0041(17) 0.0141(19) -0.0035(19)
C10 0.020(2) 0.022(2) 0.0131(18) -0.0021(16) 0.0063(16) -0.0042(16)
C8 0.0151(19) 0.0161(19) 0.0115(17) -0.0022(15) 0.0031(15) -0.0024(15)
C9 0.020(2) 0.021(2) 0.023(2) -0.0006(17) 0.0106(17) 0.0008(17)
C38 0.0130(18) 0.0114(18) 0.0184(19) -0.0001(15) 0.0022(15) 0.0008(15)
C43 0.020(2) 0.018(2) 0.0164(19) 0.0004(16) 0.0038(16) 0.0004(16)
C42 0.023(2) 0.019(2) 0.024(2) 0.0069(17) 0.0011(17) 0.0006(17)
C41 0.025(2) 0.015(2) 0.029(2) 0.0000(18) 0.0013(18) 0.0043(17)
C40 0.023(2) 0.018(2) 0.025(2) -0.0056(17) 0.0047(18) 0.0035(17)
C39 0.018(2) 0.018(2) 0.0168(19) -0.0003(16) 0.0019(16) 0.0005(16)
C26 0.020(2) 0.017(2) 0.0107(17) 0.0031(15) 0.0045(15) 0.0001(16)
C27 0.020(2) 0.022(2) 0.020(2) -0.0029(17) 0.0066(16) -0.0003(17)
C28 0.017(2) 0.033(2) 0.027(2) 0.0003(19) 0.0061(17) 0.0005(18)
C29 0.019(2) 0.029(2) 0.020(2) 0.0046(18) 0.0022(17) -0.0033(18)
C30 0.029(2) 0.017(2) 0.0163(19) -0.0002(16) 0.0042(17) -0.0056(18)
C31 0.022(2) 0.015(2) 0.0172(19) 0.0030(16) 0.0049(16) 0.0008(16)
C32 0.022(2) 0.0089(18) 0.0140(18) 0.0003(14) 0.0062(15) 0.0014(15)
C37 0.022(2) 0.0122(19) 0.0160(19) 0.0031(15) 0.0047(16) 0.0054(16)
C36 0.032(2) 0.0108(19) 0.0162(19) -0.0009(15) 0.0045(17) 0.0009(17)
C35 0.043(3) 0.013(2) 0.0151(19) 0.0006(15) 0.0181(18) -0.0024(18)
C34 0.027(2) 0.017(2) 0.027(2) 0.0001(17) 0.0154(18) -0.0033(17)
C33 0.025(2) 0.017(2) 0.0123(18) 0.0015(15) 0.0072(16) -0.0011(16)
C2S 0.047(3) 0.061(4) 0.057(4) 0.002(3) 0.020(3) -0.005(3)
C1S 0.031(3) 0.062(4) 0.029(3) -0.005(2) 0.008(2) 0.009(2)

loop_
_atom_type_symbol
_atom_type_description
_atom_type_scat_dispersion_real
_atom_type_scat_dispersion_imag
_atom_type_scat_source
C C 0.0033 0.0016 'International Tables Vol C Tables 4.2.6.8 and 6.1.1.4'
H H 0.0000 0.0000 'International Tables Vol C Tables 4.2.6.8 and 6.1.1.4'
Cl Cl 0.1484 0.1585 'International Tables Vol C Tables 4.2.6.8 and 6.1.1.4'
N N 0.0061 0.0033 'International Tables Vol C Tables 4.2.6.8 and 6.1.1.4'
O O 0.0106 0.0060 'International Tables Vol C Tables 4.2.6.8 and 6.1.1.4'
P P 0.1023 0.0942 'International Tables Vol C Tables 4.2.6.8 and 6.1.1.4'
Ru Ru -1.2594 0.8363 'International Tables Vol C Tables 4.2.6.8 and 6.1.1.4'

loop_
_geom_angle_atom_site_label_1
_geom_angle_atom_site_label_2
_geom_angle_atom_site_label_3
_geom_angle
_geom_angle_site_symmetry_1
_geom_angle_site_symmetry_3
_geom_angle_publ_flag
Cl1 Ru1 Cl2 171.60(3) . . ?
Cl1 Ru1 P1 96.89(3) . . ?
Cl2 Ru1 P1 90.68(3) . . ?
N1 Ru1 Cl1 85.06(9) . . ?
N1 Ru1 Cl2 87.47(9) . . ?
N1 Ru1 P1 177.60(9) . . ?
N1 Ru1 N2 77.05(12) . . ?
N1 Ru1 N3 77.23(12) . . ?
N2 Ru1 Cl1 86.10(8) . . ?
N2 Ru1 Cl2 88.49(8) . . ?
N2 Ru1 P1 104.44(8) . . ?
N3 Ru1 Cl1 89.81(8) . . ?
N3 Ru1 Cl2 92.29(8) . . ?
N3 Ru1 P1 101.33(9) . . ?
N3 Ru1 N2 154.20(12) . . ?
C38 P1 Ru1 118.46(12) . . ?
C26 P1 Ru1 115.57(12) . . ?
C26 P1 C38 101.76(17) . . ?
C32 P1 Ru1 116.90(13) . . ?
C32 P1 C38 99.94(17) . . ?
C32 P1 C26 101.39(17) . . ?
C2S O1 H1A 109.5 . . ?
C1S O2 H2A 109.5 . . ?
C4 N1 Ru1 119.9(3) . . ?
C3 N1 Ru1 119.5(2) . . ?
C3 N1 C4 120.6(3) . . ?
C16 N2 Ru1 110.0(2) . . ?
C16 N2 C17 111.7(3) . . ?
C17 N2 Ru1 138.2(2) . . ?
C6 N3 Ru1 113.9(3) . . ?
C6 N3 C7 114.3(3) . . ?
C7 N3 Ru1 131.8(2) . . ?
N1 C4 C16 112.9(3) . . ?
N1 C4 C5 120.9(4) . . ?
C5 C4 C16 126.2(3) . . ?
N2 C16 C4 120.1(3) . . ?
N2 C16 H16 119.9 . . ?
C4 C16 H16 119.9 . . ?
C18 C17 N2 120.1(3) . . ?
C24 C17 N2 118.6(3) . . ?
C24 C17 C18 121.1(4) . . ?
C17 C18 C19 122.7(4) . . ?
C20 C18 C17 118.1(4) . . ?
C20 C18 C19 119.1(4) . . ?
C18 C20 H20 118.8 . . ?
C21 C20 C18 122.4(4) . . ?
C21 C20 H20 118.8 . . ?
C20 C21 C22 121.5(4) . . ?
C20 C21 C23 117.9(4) . . ?
C23 C21 C22 120.7(4) . . ?
C21 C22 H22A 109.5 . . ?
C21 C22 H22B 109.5 . . ?
C21 C22 H22C 109.5 . . ?
H22A C22 H22B 109.5 . . ?
H22A C22 H22C 109.5 . . ?
H22B C22 H22C 109.5 . . ?
C21 C23 H23 118.9 . . ?
C21 C23 C24 122.1(4) . . ?
C24 C23 H23 118.9 . . ?
C17 C24 C25 122.0(4) . . ?
C23 C24 C17 118.4(4) . . ?
C23 C24 C25 119.6(4) . . ?
C24 C25 H25A 109.5 . . ?
C24 C25 H25B 109.5 . . ?
C24 C25 H25C 109.5 . . ?
H25A C25 H25B 109.5 . . ?
H25A C25 H25C 109.5 . . ?
H25B C25 H25C 109.5 . . ?
C18 C19 H19A 109.5 . . ?
C18 C19 H19B 109.5 . . ?
C18 C19 H19C 109.5 . . ?
H19A C19 H19B 109.5 . . ?
H19A C19 H19C 109.5 . . ?
H19B C19 H19C 109.5 . . ?
C4 C5 H5 120.6 . . ?
C1 C5 C4 118.8(4) . . ?
C1 C5 H5 120.6 . . ?
C5 C1 H1 119.8 . . ?
C5 C1 C2 120.4(4) . . ?
C2 C1 H1 119.8 . . ?
C1 C2 H2 120.9 . . ?
C1 C2 C3 118.2(4) . . ?
C3 C2 H2 120.9 . . ?
N1 C3 C2 121.0(4) . . ?
N1 C3 C6 111.8(3) . . ?
C2 C3 C6 127.1(4) . . ?
N3 C6 C3 117.6(3) . . ?
N3 C6 H6 121.2 . . ?
C3 C6 H6 121.2 . . ?
C14 C7 N3 119.1(3) . . ?
C8 C7 N3 120.2(3) . . ?
C8 C7 C14 120.6(3) . . ?
C7 C14 C15 121.8(3) . . ?
C13 C14 C7 118.2(3) . . ?
C13 C14 C15 119.8(3) . . ?
C14 C15 H15A 109.5 . . ?
C14 C15 H15B 109.5 . . ?
C14 C15 H15C 109.5 . . ?
H15A C15 H15B 109.5 . . ?
H15A C15 H15C 109.5 . . ?
H15B C15 H15C 109.5 . . ?
C14 C13 H13 118.9 . . ?
C14 C13 C11 122.3(4) . . ?
C11 C13 H13 118.9 . . ?
C13 C11 C12 121.0(4) . . ?
C10 C11 C13 117.5(3) . . ?
C10 C11 C12 121.4(4) . . ?
C11 C12 H12A 109.5 . . ?
C11 C12 H12B 109.5 . . ?
C11 C12 H12C 109.5 . . ?
H12A C12 H12B 109.5 . . ?
H12A C12 H12C 109.5 . . ?
H12B C12 H12C 109.5 . . ?
C11 C10 H10 118.9 . . ?
C11 C10 C8 122.2(4) . . ?
C8 C10 H10 118.9 . . ?
C7 C8 C9 123.0(3) . . ?
C10 C8 C7 118.5(4) . . ?
C10 C8 C9 118.3(3) . . ?
C8 C9 H9A 109.5 . . ?
C8 C9 H9B 109.5 . . ?
C8 C9 H9C 109.5 . . ?
H9A C9 H9B 109.5 . . ?
H9A C9 H9C 109.5 . . ?
H9B C9 H9C 109.5 . . ?
C43 C38 P1 121.9(3) . . ?
C43 C38 C39 118.6(4) . . ?
C39 C38 P1 119.5(3) . . ?
C38 C43 H43 119.7 . . ?
C42 C43 C38 120.7(4) . . ?
C42 C43 H43 119.7 . . ?
C43 C42 H42 119.8 . . ?
C41 C42 C43 120.4(4) . . ?
C41 C42 H42 119.8 . . ?
C42 C41 H41 120.2 . . ?
C42 C41 C40 119.5(4) . . ?
C40 C41 H41 120.2 . . ?
C41 C40 H40 119.7 . . ?
C41 C40 C39 120.6(4) . . ?
C39 C40 H40 119.7 . . ?
C38 C39 H39 119.9 . . ?
C40 C39 C38 120.2(4) . . ?
C40 C39 H39 119.9 . . ?
C27 C26 P1 124.3(3) . . ?
C27 C26 C31 118.1(4) . . ?
C31 C26 P1 117.6(3) . . ?
C26 C27 H27 119.6 . . ?
C28 C27 C26 120.9(4) . . ?
C28 C27 H27 119.6 . . ?
C27 C28 H28 119.8 . . ?
C29 C28 C27 120.5(4) . . ?
C29 C28 H28 119.8 . . ?
C28 C29 H29 120.2 . . ?
C30 C29 C28 119.7(4) . . ?
C30 C29 H29 120.2 . . ?
C29 C30 H30 119.8 . . ?
C29 C30 C31 120.4(4) . . ?
C31 C30 H30 119.8 . . ?
C26 C31 H31 119.7 . . ?
C30 C31 C26 120.5(4) . . ?
C30 C31 H31 119.7 . . ?
C37 C32 P1 122.8(3) . . ?
C33 C32 P1 118.5(3) . . ?
C33 C32 C37 118.5(4) . . ?
C32 C37 H37 119.7 . . ?
C36 C37 C32 120.5(4) . . ?
C36 C37 H37 119.7 . . ?
C37 C36 H36 120.0 . . ?
C35 C36 C37 120.0(4) . . ?
C35 C36 H36 120.0 . . ?
C36 C35 H35 119.8 . . ?
C36 C35 C34 120.4(4) . . ?
C34 C35 H35 119.8 . . ?
C35 C34 H34 120.3 . . ?
C35 C34 C33 119.4(4) . . ?
C33 C34 H34 120.3 . . ?
C32 C33 C34 121.0(4) . . ?
C32 C33 H33 119.5 . . ?
C34 C33 H33 119.5 . . ?
O1 C2S H2SA 109.5 . . ?
O1 C2S H2SB 109.5 . . ?
O1 C2S H2SC 109.5 . . ?
H2SA C2S H2SB 109.5 . . ?
H2SA C2S H2SC 109.5 . . ?
H2SB C2S H2SC 109.5 . . ?
O2 C1S H1SA 109.5 . . ?
O2 C1S H1SB 109.5 . . ?
O2 C1S H1SC 109.5 . . ?
H1SA C1S H1SB 109.5 . . ?
H1SA C1S H1SC 109.5 . . ?
H1SB C1S H1SC 109.5 . . ?

loop_
_geom_bond_atom_site_label_1
_geom_bond_atom_site_label_2
_geom_bond_distance
_geom_bond_site_symmetry_2
_geom_bond_publ_flag
Ru1 Cl1 2.3997(9) . ?
Ru1 Cl2 2.3999(9) . ?
Ru1 P1 2.4010(10) . ?
Ru1 N1 1.991(3) . ?
Ru1 N2 2.224(3) . ?
Ru1 N3 2.100(3) . ?
P1 C38 1.853(4) . ?
P1 C26 1.848(4) . ?
P1 C32 1.847(4) . ?
O1 H1A 0.8400 . ?
O1 C2S 1.398(7) . ?
O2 H2A 0.8400 . ?
O2 C1S 1.396(6) . ?
N1 C4 1.352(5) . ?
N1 C3 1.340(5) . ?
N2 C16 1.298(5) . ?
N2 C17 1.469(5) . ?
N3 C6 1.304(5) . ?
N3 C7 1.460(5) . ?
C4 C16 1.451(5) . ?
C4 C5 1.387(5) . ?
C16 H16 0.9500 . ?
C17 C18 1.403(5) . ?
C17 C24 1.401(6) . ?
C18 C20 1.400(6) . ?
C18 C19 1.507(6) . ?
C20 H20 0.9500 . ?
C20 C21 1.388(6) . ?
C21 C22 1.508(6) . ?
C21 C23 1.393(6) . ?
C22 H22A 0.9800 . ?
C22 H22B 0.9800 . ?
C22 H22C 0.9800 . ?
C23 H23 0.9500 . ?
C23 C24 1.399(6) . ?
C24 C25 1.505(6) . ?
C25 H25A 0.9800 . ?
C25 H25B 0.9800 . ?
C25 H25C 0.9800 . ?
C19 H19A 0.9800 . ?
C19 H19B 0.9800 . ?
C19 H19C 0.9800 . ?
C5 H5 0.9500 . ?
C5 C1 1.382(6) . ?
C1 H1 0.9500 . ?
C1 C2 1.384(6) . ?
C2 H2 0.9500 . ?
C2 C3 1.402(5) . ?
C3 C6 1.451(5) . ?
C6 H6 0.9500 . ?
C7 C14 1.400(5) . ?
C7 C8 1.398(5) . ?
C14 C15 1.515(5) . ?
C14 C13 1.395(5) . ?
C15 H15A 0.9800 . ?
C15 H15B 0.9800 . ?
C15 H15C 0.9800 . ?
C13 H13 0.9500 . ?
C13 C11 1.395(6) . ?
C11 C12 1.508(5) . ?
C11 C10 1.388(6) . ?
C12 H12A 0.9800 . ?
C12 H12B 0.9800 . ?
C12 H12C 0.9800 . ?
C10 H10 0.9500 . ?
C10 C8 1.395(6) . ?
C8 C9 1.517(5) . ?
C9 H9A 0.9800 . ?
C9 H9B 0.9800 . ?
C9 H9C 0.9800 . ?
C38 C43 1.398(6) . ?
C38 C39 1.401(6) . ?
C43 H43 0.9500 . ?
C43 C42 1.394(6) . ?
C42 H42 0.9500 . ?
C42 C41 1.385(6) . ?
C41 H41 0.9500 . ?
C41 C40 1.387(6) . ?
C40 H40 0.9500 . ?
C40 C39 1.396(6) . ?
C39 H39 0.9500 . ?
C26 C27 1.389(6) . ?
C26 C31 1.406(6) . ?
C27 H27 0.9500 . ?
C27 C28 1.387(6) . ?
C28 H28 0.9500 . ?
C28 C29 1.384(6) . ?
C29 H29 0.9500 . ?
C29 C30 1.376(6) . ?
C30 H30 0.9500 . ?
C30 C31 1.392(6) . ?
C31 H31 0.9500 . ?
C32 C37 1.404(5) . ?
C32 C33 1.389(6) . ?
C37 H37 0.9500 . ?
C37 C36 1.384(6) . ?
C36 H36 0.9500 . ?
C36 C35 1.383(6) . ?
C35 H35 0.9500 . ?
C35 C34 1.387(6) . ?
C34 H34 0.9500 . ?
C34 C33 1.392(5) . ?
C33 H33 0.9500 . ?
C2S H2SA 0.9800 . ?
C2S H2SB 0.9800 . ?
C2S H2SC 0.9800 . ?
C1S H1SA 0.9800 . ?
C1S H1SB 0.9800 . ?
C1S H1SC 0.9800 . ?

loop_
_geom_torsion_atom_site_label_1
_geom_torsion_atom_site_label_2
_geom_torsion_atom_site_label_3
_geom_torsion_atom_site_label_4
_geom_torsion
_geom_torsion_site_symmetry_1
_geom_torsion_site_symmetry_2
_geom_torsion_site_symmetry_3
_geom_torsion_site_symmetry_4
_geom_torsion_publ_flag
Ru1 P1 C38 C43 -124.4(3) . . . . ?
Ru1 P1 C38 C39 57.3(3) . . . . ?
Ru1 P1 C26 C27 -104.7(3) . . . . ?
Ru1 P1 C26 C31 74.8(3) . . . . ?
Ru1 P1 C32 C37 -143.6(3) . . . . ?
Ru1 P1 C32 C33 42.0(3) . . . . ?
Ru1 N1 C4 C16 1.9(4) . . . . ?
Ru1 N1 C4 C5 -178.4(3) . . . . ?
Ru1 N1 C3 C2 179.4(3) . . . . ?
Ru1 N1 C3 C6 0.7(4) . . . . ?
Ru1 N2 C16 C4 1.4(4) . . . . ?
Ru1 N2 C17 C18 -87.1(4) . . . . ?
Ru1 N2 C17 C24 97.9(4) . . . . ?
Ru1 N3 C6 C3 -1.0(4) . . . . ?
Ru1 N3 C7 C14 -90.2(4) . . . . ?
Ru1 N3 C7 C8 92.7(4) . . . . ?
P1 C38 C43 C42 -178.2(3) . . . . ?
P1 C38 C39 C40 177.2(3) . . . . ?
P1 C26 C27 C28 -179.6(3) . . . . ?
P1 C26 C31 C30 178.6(3) . . . . ?
P1 C32 C37 C36 -175.8(3) . . . . ?
P1 C32 C33 C34 176.3(3) . . . . ?
N1 C4 C16 N2 -2.2(5) . . . . ?
N1 C4 C5 C1 0.0(6) . . . . ?
N1 C3 C6 N3 0.3(5) . . . . ?
N2 C17 C18 C20 -176.3(3) . . . . ?
N2 C17 C18 C19 3.0(6) . . . . ?
N2 C17 C24 C23 176.9(3) . . . . ?
N2 C17 C24 C25 -1.1(5) . . . . ?
N3 C7 C14 C15 -10.9(5) . . . . ?
N3 C7 C14 C13 174.5(3) . . . . ?
N3 C7 C8 C10 -174.5(3) . . . . ?
N3 C7 C8 C9 10.5(5) . . . . ?
C4 N1 C3 C2 1.3(5) . . . . ?
C4 N1 C3 C6 -177.4(3) . . . . ?
C4 C5 C1 C2 -0.5(6) . . . . ?
C16 N2 C17 C18 94.8(4) . . . . ?
C16 N2 C17 C24 -80.2(4) . . . . ?
C16 C4 C5 C1 179.6(4) . . . . ?
C17 N2 C16 C4 -179.9(3) . . . . ?
C17 C18 C20 C21 -0.2(6) . . . . ?
C18 C17 C24 C23 1.9(6) . . . . ?
C18 C17 C24 C25 -176.0(4) . . . . ?
C18 C20 C21 C22 -177.4(4) . . . . ?
C18 C20 C21 C23 1.2(6) . . . . ?
C20 C21 C23 C24 -0.7(6) . . . . ?
C21 C23 C24 C17 -0.8(6) . . . . ?
C21 C23 C24 C25 177.2(4) . . . . ?
C22 C21 C23 C24 177.9(4) . . . . ?
C24 C17 C18 C20 -1.4(6) . . . . ?
C24 C17 C18 C19 177.9(4) . . . . ?
C19 C18 C20 C21 -179.5(4) . . . . ?
C5 C4 C16 N2 178.1(4) . . . . ?
C5 C1 C2 C3 1.3(6) . . . . ?
C1 C2 C3 N1 -1.8(6) . . . . ?
C1 C2 C3 C6 176.7(4) . . . . ?
C2 C3 C6 N3 -178.3(4) . . . . ?
C3 N1 C4 C16 179.9(3) . . . . ?
C3 N1 C4 C5 -0.4(5) . . . . ?
C6 N3 C7 C14 91.8(4) . . . . ?
C6 N3 C7 C8 -85.3(4) . . . . ?
C7 N3 C6 C3 177.3(3) . . . . ?
C7 C14 C13 C11 2.1(6) . . . . ?
C14 C7 C8 C10 8.4(5) . . . . ?
C14 C7 C8 C9 -166.5(4) . . . . ?
C14 C13 C11 C12 -177.5(4) . . . . ?
C14 C13 C11 C10 4.0(6) . . . . ?
C15 C14 C13 C11 -172.7(4) . . . . ?
C13 C11 C10 C8 -4.0(6) . . . . ?
C11 C10 C8 C7 -2.1(6) . . . . ?
C11 C10 C8 C9 173.1(4) . . . . ?
C12 C11 C10 C8 177.5(4) . . . . ?
C8 C7 C14 C15 166.2(3) . . . . ?
C8 C7 C14 C13 -8.4(5) . . . . ?
C38 P1 C26 C27 25.0(4) . . . . ?
C38 P1 C26 C31 -155.4(3) . . . . ?
C38 P1 C32 C37 87.2(3) . . . . ?
C38 P1 C32 C33 -87.2(3) . . . . ?
C38 C43 C42 C41 1.1(6) . . . . ?
C43 C38 C39 C40 -1.2(6) . . . . ?
C43 C42 C41 C40 -1.3(6) . . . . ?
C42 C41 C40 C39 0.3(6) . . . . ?
C41 C40 C39 C38 1.0(6) . . . . ?
C39 C38 C43 C42 0.2(6) . . . . ?
C26 P1 C38 C43 107.7(3) . . . . ?
C26 P1 C38 C39 -70.6(3) . . . . ?
C26 P1 C32 C37 -17.1(4) . . . . ?
C26 P1 C32 C33 168.5(3) . . . . ?
C26 C27 C28 C29 0.0(6) . . . . ?
C27 C26 C31 C30 -1.8(6) . . . . ?
C27 C28 C29 C30 0.1(6) . . . . ?
C28 C29 C30 C31 -1.2(6) . . . . ?
C29 C30 C31 C26 2.0(6) . . . . ?
C31 C26 C27 C28 0.8(6) . . . . ?
C32 P1 C38 C43 3.8(4) . . . . ?
C32 P1 C38 C39 -174.6(3) . . . . ?
C32 P1 C26 C27 127.8(3) . . . . ?
C32 P1 C26 C31 -52.6(3) . . . . ?
C32 C37 C36 C35 -0.3(6) . . . . ?
C37 C32 C33 C34 1.6(6) . . . . ?
C37 C36 C35 C34 1.7(6) . . . . ?
C36 C35 C34 C33 -1.4(6) . . . . ?
C35 C34 C33 C32 -0.3(6) . . . . ?
C33 C32 C37 C36 -1.3(6) . . . . ?
